data_1561395
loop_
_publ_author_name
'Wu, Xue-Qian'
'Wen, Guo-Xuan'
'Wu, Ya-Pan'
'Dong, Wen-Wen'
'Zhao, Jun'
'Li, Dong-Sheng'

_publ_section_title
;
 A novel 3D Ag(I)-MOF: Surfactant-directed syntheses and catalytic
 degradation of o/m/p-Nitrophenol
;
_journal_name_full 'Journal of Solid State Chemistry'
_journal_page_first 243
_journal_page_last 247
_journal_paper_doi 10.1016/j.jssc.2016.08.001
_journal_volume 242
_journal_year 2016
_chemical_formula_sum 'C43 H28 Ag2 N4 O10'
_chemical_formula_weight 976.43
_space_group_IT_number 7
_space_group_name_Hall 'P -2yc'
_space_group_name_H-M_alt 'P 1 c 1'
_symmetry_cell_setting monoclinic
_symmetry_space_group_name_H-M 'P 1 c 1'
_atom_sites_solution_hydrogens geom
_atom_sites_solution_primary direct
_atom_sites_solution_secondary difmap
_cell_angle_alpha 90.00
_cell_angle_beta 97.711(5)
_cell_angle_gamma 90.00
_cell_formula_units_Z 2
_cell_length_a 10.954(4)
_cell_length_b 9.664(4)
_cell_length_c 17.412(7)
_cell_measurement_reflns_used 4973
_cell_measurement_temperature 293(2)
_cell_measurement_theta_max 27.5
_cell_measurement_theta_min 1.9
_cell_volume 1826.6(12)
_computing_structure_refinement 'SHELXL-97 (Sheldrick, 1997)'
_computing_structure_solution 'SHELXS-97 (Sheldrick, 1990)'
_diffrn_ambient_temperature 293(2)
_diffrn_measured_fraction_theta_full 0.999
_diffrn_measured_fraction_theta_max 0.999
_diffrn_measurement_device_type 'Rigaku Mercury375R (2x2 bin mode)'
_diffrn_radiation_monochromator graphite
_diffrn_radiation_source 'fine-focus sealed tube'
_diffrn_radiation_type MoK\a
_diffrn_radiation_wavelength 0.71073
_diffrn_reflns_av_R_equivalents 0.0403
_diffrn_reflns_av_sigmaI/netI 0.0492
_diffrn_reflns_limit_h_max 13
_diffrn_reflns_limit_h_min -13
_diffrn_reflns_limit_k_max 11
_diffrn_reflns_limit_k_min -11
_diffrn_reflns_limit_l_max 20
_diffrn_reflns_limit_l_min -20
_diffrn_reflns_number 15661
_diffrn_reflns_theta_full 25.05
_diffrn_reflns_theta_max 25.05
_diffrn_reflns_theta_min 1.88
_exptl_absorpt_coefficient_mu 1.143
_exptl_crystal_colour colorless
_exptl_crystal_density_diffrn 1.775
_exptl_crystal_density_method 'not measured'
_exptl_crystal_description block
_exptl_crystal_F_000 976
_refine_diff_density_max 0.398
_refine_diff_density_min -0.820
_refine_diff_density_rms 0.150
_refine_ls_abs_structure_details 'Flack H D (1983), Acta Cryst. A39, 876-881'
_refine_ls_abs_structure_Flack 0.00(2)
_refine_ls_extinction_method none
_refine_ls_goodness_of_fit_ref 1.068
_refine_ls_hydrogen_treatment mixed
_refine_ls_matrix_type full
_refine_ls_number_parameters 535
_refine_ls_number_reflns 6438
_refine_ls_number_restraints 2
_refine_ls_restrained_S_all 1.068
_refine_ls_R_factor_all 0.0386
_refine_ls_R_factor_gt 0.0346
_refine_ls_shift/su_max 0.001
_refine_ls_shift/su_mean 0.000
_refine_ls_structure_factor_coef Fsqd
_refine_ls_weighting_details 'calc w=1/[\s^2^(Fo^2^)+(0.0538P)^2^+0.0000P] where P=(Fo^2^+2Fc^2^)/3'
_refine_ls_weighting_scheme calc
_refine_ls_wR_factor_gt 0.0847
_refine_ls_wR_factor_ref 0.1001
_reflns_number_gt 6091
_reflns_number_total 6438
_reflns_threshold_expression >2sigma(I)
_cod_data_source_file JSSC-2016-242-243.cif
_cod_data_source_block w
_cod_original_cell_volume 1826.6(13)
_cod_original_sg_symbol_H-M Pc
_cod_database_code 1561395

loop_
_symmetry_equiv_pos_as_xyz
'x, y, z'
'x, -y, z+1/2'

loop_
_atom_site_label
_atom_site_type_symbol
_atom_site_fract_x
_atom_site_fract_y
_atom_site_fract_z
_atom_site_U_iso_or_equiv
_atom_site_adp_type
_atom_site_occupancy
_atom_site_symmetry_multiplicity
_atom_site_calc_flag
_atom_site_refinement_flags
_atom_site_disorder_assembly
_atom_site_disorder_group
Ag1 Ag 0.18415(4) -0.01795(4) 0.54540(3) 0.04670(14) Uani 1 1 d . . .
Ag2 Ag -0.18405(4) 1.08483(4) 0.45382(3) 0.04725(14) Uani 1 1 d . . .
C1 C 0.1741(5) 0.0090(5) 0.7445(3) 0.0290(11) Uani 1 1 d . . .
C2 C 0.1961(4) -0.1443(5) 0.7612(3) 0.0222(9) Uani 1 1 d . . .
C3 C 0.1041(4) -0.2375(5) 0.7325(3) 0.0261(10) Uani 1 1 d . . .
H3 H 0.0290 -0.2047 0.7080 0.031 Uiso 1 1 calc R . .
C4 C 0.1234(5) -0.3780(5) 0.7403(3) 0.0266(10) Uani 1 1 d . . .
H4 H 0.0597 -0.4396 0.7247 0.032 Uiso 1 1 calc R . .
C5 C 0.2385(5) -0.4268(5) 0.7715(3) 0.0252(11) Uani 1 1 d . . .
C6 C 0.3298(4) -0.3359(5) 0.8024(3) 0.0248(10) Uani 1 1 d . . .
H6 H 0.4057 -0.3699 0.8247 0.030 Uiso 1 1 calc R . .
C7 C 0.3082(4) -0.1927(4) 0.8001(2) 0.0215(9) Uani 1 1 d . . .
C8 C 0.2658(6) -0.5791(5) 0.7699(3) 0.0312(12) Uani 1 1 d . . .
C9 C 0.4059(4) -0.0960(4) 0.8361(3) 0.0232(10) Uani 1 1 d . . .
C10 C 0.4208(4) -0.0732(5) 0.9156(3) 0.0261(10) Uani 1 1 d . . .
H10 H 0.3716 -0.1203 0.9465 0.031 Uiso 1 1 calc R . .
C11 C 0.5096(5) 0.0204(5) 0.9491(3) 0.0276(10) Uani 1 1 d . . .
C12 C 0.5853(5) 0.0884(5) 0.9029(3) 0.0254(10) Uani 1 1 d . . .
H12 H 0.6432 0.1521 0.9251 0.031 Uiso 1 1 calc R . .
C13 C 0.5748(4) 0.0618(5) 0.8238(3) 0.0256(10) Uani 1 1 d . . .
C14 C 0.4829(4) -0.0297(5) 0.7905(3) 0.0238(10) Uani 1 1 d . . .
H14 H 0.4736 -0.0461 0.7374 0.029 Uiso 1 1 calc R . .
C15 C 0.5252(5) 0.0421(6) 1.0346(3) 0.0320(11) Uani 1 1 d . . .
C16 C 0.6653(4) 0.1242(5) 0.7771(3) 0.0242(10) Uani 1 1 d . . .
C17 C 0.6710(4) 0.2668(5) 0.7667(3) 0.0265(10) Uani 1 1 d . . .
H17 H 0.6129 0.3235 0.7853 0.032 Uiso 1 1 calc R . .
C18 C 0.7626(5) 0.3256(5) 0.7289(3) 0.0278(11) Uani 1 1 d . . .
C19 C 0.8497(5) 0.2398(6) 0.7010(3) 0.0310(11) Uani 1 1 d . . .
H19 H 0.9127 0.2786 0.6771 0.037 Uiso 1 1 calc R . .
C20 C 0.8429(5) 0.0987(5) 0.7085(3) 0.0313(11) Uani 1 1 d . . .
H20 H 0.9003 0.0427 0.6889 0.038 Uiso 1 1 calc R . .
C21 C 0.7497(5) 0.0381(5) 0.7457(3) 0.0247(10) Uani 1 1 d . . .
C22 C 0.7490(5) -0.1160(5) 0.7573(3) 0.0293(11) Uani 1 1 d . . .
C23 C 0.7676(5) 0.4765(6) 0.7153(3) 0.0311(12) Uani 1 1 d . . .
C24 C 0.1377(7) 0.2882(6) 0.5660(4) 0.0523(17) Uani 1 1 d . . .
H24 H 0.1785 0.2628 0.6142 0.063 Uiso 1 1 calc R . .
C25 C 0.0941(7) 0.4210(6) 0.5558(3) 0.0472(16) Uani 1 1 d . . .
H25 H 0.1046 0.4830 0.5970 0.057 Uiso 1 1 calc R . .
C26 C 0.0345(5) 0.4629(5) 0.4845(3) 0.0331(12) Uani 1 1 d . . .
C27 C 0.0228(5) 0.3659(6) 0.4251(3) 0.0377(12) Uani 1 1 d . . .
H27 H -0.0147 0.3899 0.3758 0.045 Uiso 1 1 calc R . .
C28 C 0.0671(5) 0.2341(6) 0.4398(3) 0.0394(13) Uani 1 1 d . . .
H28 H 0.0573 0.1697 0.3998 0.047 Uiso 1 1 calc R . .
C29 C -0.0137(5) 0.6063(5) 0.4756(3) 0.0300(11) Uani 1 1 d . . .
C30 C -0.0643(5) 0.6707(6) 0.5350(3) 0.0409(13) Uani 1 1 d . . .
H30 H -0.0716 0.6223 0.5803 0.049 Uiso 1 1 calc R . .
C31 C -0.1038(6) 0.8051(6) 0.5276(4) 0.0430(13) Uani 1 1 d . . .
H31 H -0.1388 0.8450 0.5681 0.052 Uiso 1 1 calc R . .
C32 C -0.0477(5) 0.8201(6) 0.4055(3) 0.0378(12) Uani 1 1 d . . .
H32 H -0.0417 0.8710 0.3608 0.045 Uiso 1 1 calc R . .
C33 C -0.0083(5) 0.6833(6) 0.4083(3) 0.0354(12) Uani 1 1 d . . .
H33 H 0.0212 0.6435 0.3658 0.042 Uiso 1 1 calc R . .
C34 C 0.2987(5) -0.2558(5) 0.4649(3) 0.0348(12) Uani 1 1 d . . .
H34 H 0.2602 -0.2105 0.4211 0.042 Uiso 1 1 calc R . .
C35 C 0.3850(5) -0.3557(6) 0.4560(3) 0.0357(12) Uani 1 1 d . . .
H35 H 0.4049 -0.3758 0.4070 0.043 Uiso 1 1 calc R . .
C36 C 0.4420(5) -0.4261(5) 0.5200(3) 0.0308(11) Uani 1 1 d . . .
C37 C 0.4099(6) -0.3919(6) 0.5916(3) 0.0383(13) Uani 1 1 d . . .
H37 H 0.4462 -0.4370 0.6360 0.046 Uiso 1 1 calc R . .
C38 C 0.3238(5) -0.2906(6) 0.5963(3) 0.0404(13) Uani 1 1 d . . .
H38 H 0.3028 -0.2689 0.6449 0.049 Uiso 1 1 calc R . .
C39 C 0.5372(5) -0.5332(5) 0.5100(3) 0.0324(12) Uani 1 1 d . . .
C40 C 0.6048(6) -0.5269(6) 0.4476(4) 0.0443(15) Uani 1 1 d . . .
H40 H 0.5934 -0.4534 0.4129 0.053 Uiso 1 1 calc R . .
C41 C 0.6884(6) -0.6297(6) 0.4374(4) 0.0466(15) Uani 1 1 d . . .
H41 H 0.7318 -0.6248 0.3951 0.056 Uiso 1 1 calc R . .
C42 C 0.6450(5) -0.7416(6) 0.5470(3) 0.0363(12) Uani 1 1 d . . .
H42 H 0.6592 -0.8147 0.5819 0.044 Uiso 1 1 calc R . .
C43 C 0.5595(5) -0.6440(6) 0.5598(3) 0.0377(12) Uani 1 1 d . . .
H43 H 0.5163 -0.6525 0.6020 0.045 Uiso 1 1 calc R . .
N1 N 0.1240(5) 0.1941(5) 0.5095(3) 0.0415(11) Uani 1 1 d . . .
N2 N -0.0940(4) 0.8821(5) 0.4642(3) 0.0357(10) Uani 1 1 d . . .
N3 N 0.2678(4) -0.2209(5) 0.5347(3) 0.0354(10) Uani 1 1 d . . .
N4 N 0.7092(4) -0.7370(5) 0.4869(3) 0.0405(11) Uani 1 1 d . . .
O1 O 0.1351(4) 0.0409(4) 0.6755(2) 0.0462(10) Uani 1 1 d . . .
O2 O 0.1906(4) 0.0925(4) 0.7994(2) 0.0429(10) Uani 1 1 d . . .
O3 O 0.1668(4) -0.6562(4) 0.7667(2) 0.0412(9) Uani 1 1 d . . .
H3A H 0.1866 -0.7381 0.7681 0.062 Uiso 1 1 calc R . .
O4 O 0.3706(4) -0.6226(4) 0.7713(3) 0.0463(10) Uani 1 1 d . . .
O5 O 0.6917(4) -0.1891(4) 0.7035(2) 0.0395(9) Uani 1 1 d . . .
O6 O 0.8062(4) -0.1643(4) 0.8178(2) 0.0461(10) Uani 1 1 d . . .
O7 O 0.8483(4) 0.5279(5) 0.6828(3) 0.0569(13) Uani 1 1 d . . .
O8 O 0.6794(4) 0.5487(4) 0.7389(3) 0.0469(10) Uani 1 1 d . . .
H8 H 0.6818 0.6281 0.7225 0.070 Uiso 1 1 calc R . .
O9 O 0.6220(4) 0.1180(5) 1.0602(2) 0.0460(10) Uani 1 1 d . . .
H9 H 0.6091 0.1987 1.0469 0.069 Uiso 1 1 calc R . .
O10 O 0.4571(4) -0.0063(4) 1.0777(2) 0.0422(10) Uani 1 1 d . . .

loop_
_atom_site_aniso_label
_atom_site_aniso_U_11
_atom_site_aniso_U_22
_atom_site_aniso_U_33
_atom_site_aniso_U_23
_atom_site_aniso_U_13
_atom_site_aniso_U_12
Ag1 0.0523(3) 0.0298(2) 0.0583(3) -0.0044(2) 0.0085(2) 0.0120(2)
Ag2 0.0504(3) 0.0322(2) 0.0569(3) -0.0026(2) -0.0006(2) 0.0152(2)
C1 0.033(3) 0.019(2) 0.036(3) 0.001(2) 0.009(2) 0.001(2)
C2 0.029(3) 0.014(2) 0.024(2) -0.0025(18) 0.0067(18) -0.0007(18)
C3 0.028(3) 0.020(2) 0.029(2) -0.0009(19) -0.0006(18) 0.0021(19)
C4 0.030(2) 0.020(2) 0.030(2) -0.0031(19) 0.0025(19) -0.006(2)
C5 0.036(3) 0.016(2) 0.023(2) -0.0004(19) 0.004(2) -0.001(2)
C6 0.025(2) 0.022(2) 0.026(2) 0.003(2) -0.0012(18) -0.0005(19)
C7 0.027(2) 0.018(2) 0.020(2) -0.0028(18) 0.0072(17) -0.0069(19)
C8 0.043(3) 0.020(3) 0.030(3) 0.000(2) 0.000(2) -0.003(2)
C9 0.026(2) 0.017(2) 0.026(2) -0.0011(18) 0.0019(18) -0.0012(18)
C10 0.029(3) 0.018(2) 0.033(3) -0.0020(19) 0.007(2) -0.0050(18)
C11 0.027(3) 0.028(3) 0.028(2) -0.002(2) 0.0026(19) 0.000(2)
C12 0.029(3) 0.017(2) 0.029(2) -0.0013(18) 0.0011(19) -0.0030(18)
C13 0.024(2) 0.019(2) 0.033(3) 0.003(2) 0.0018(19) -0.0017(19)
C14 0.026(2) 0.023(2) 0.022(2) 0.0013(18) 0.0007(18) -0.0053(19)
C15 0.029(3) 0.032(3) 0.035(3) -0.005(2) 0.002(2) -0.003(2)
C16 0.025(2) 0.022(2) 0.026(2) -0.0015(19) 0.0035(18) -0.0031(19)
C17 0.025(2) 0.022(2) 0.031(2) 0.002(2) 0.0007(19) -0.0004(19)
C18 0.028(3) 0.024(3) 0.031(3) 0.002(2) 0.002(2) -0.006(2)
C19 0.028(2) 0.033(3) 0.033(3) 0.003(2) 0.0069(19) -0.006(2)
C20 0.030(3) 0.029(3) 0.037(3) 0.008(2) 0.012(2) 0.006(2)
C21 0.029(3) 0.020(2) 0.024(2) 0.0041(19) -0.0002(19) -0.0029(19)
C22 0.031(3) 0.022(2) 0.036(3) 0.004(2) 0.009(2) 0.001(2)
C23 0.036(3) 0.025(3) 0.031(3) 0.007(2) 0.000(2) -0.004(2)
C24 0.091(5) 0.027(3) 0.034(3) 0.002(2) -0.008(3) 0.011(3)
C25 0.081(5) 0.027(3) 0.030(3) -0.003(2) -0.005(3) 0.009(3)
C26 0.036(3) 0.024(2) 0.040(3) -0.001(2) 0.007(2) 0.002(2)
C27 0.038(3) 0.046(3) 0.028(3) -0.002(2) 0.001(2) 0.008(3)
C28 0.048(3) 0.033(3) 0.039(3) -0.008(2) 0.009(2) 0.006(2)
C29 0.033(3) 0.029(3) 0.028(3) 0.001(2) 0.003(2) 0.003(2)
C30 0.048(3) 0.041(3) 0.035(3) 0.008(3) 0.010(2) 0.003(3)
C31 0.045(3) 0.041(3) 0.044(3) 0.002(3) 0.010(2) 0.013(3)
C32 0.042(3) 0.036(3) 0.036(3) 0.010(2) 0.007(2) 0.011(2)
C33 0.039(3) 0.036(3) 0.031(3) -0.001(2) 0.004(2) 0.008(2)
C34 0.037(3) 0.034(3) 0.033(3) 0.003(2) 0.002(2) 0.008(2)
C35 0.043(3) 0.035(3) 0.028(3) -0.009(2) 0.002(2) 0.003(2)
C36 0.031(3) 0.024(3) 0.036(3) -0.001(2) 0.001(2) 0.003(2)
C37 0.046(3) 0.037(3) 0.034(3) 0.007(2) 0.010(2) 0.010(3)
C38 0.046(3) 0.041(3) 0.035(3) 0.003(2) 0.009(2) 0.008(3)
C39 0.036(3) 0.031(3) 0.029(3) -0.007(2) 0.000(2) 0.002(2)
C40 0.052(4) 0.033(3) 0.050(4) 0.009(3) 0.015(3) 0.015(3)
C41 0.054(4) 0.038(3) 0.050(4) 0.003(3) 0.014(3) 0.013(3)
C42 0.043(3) 0.033(3) 0.030(3) -0.004(2) -0.004(2) 0.004(2)
C43 0.047(3) 0.032(3) 0.032(3) 0.001(2) -0.001(2) 0.003(3)
N1 0.058(3) 0.024(2) 0.043(3) 0.005(2) 0.009(2) 0.006(2)
N2 0.037(3) 0.030(2) 0.039(2) 0.003(2) 0.0013(19) 0.010(2)
N3 0.038(2) 0.025(2) 0.042(3) -0.0025(19) 0.0060(19) 0.0071(19)
N4 0.045(3) 0.030(2) 0.044(3) -0.006(2) -0.003(2) 0.009(2)
O1 0.074(3) 0.032(2) 0.033(2) 0.0061(17) 0.0093(19) 0.011(2)
O2 0.067(3) 0.0200(19) 0.039(2) -0.0075(17) -0.0039(19) 0.0004(19)
O3 0.049(2) 0.0146(17) 0.060(3) -0.0030(18) 0.0058(19) -0.0020(16)
O4 0.039(2) 0.0265(19) 0.073(3) 0.0018(19) 0.0063(19) 0.0056(18)
O5 0.059(3) 0.0196(17) 0.037(2) -0.0009(15) -0.0057(17) -0.0031(17)
O6 0.067(3) 0.030(2) 0.037(2) 0.0052(17) -0.0088(19) 0.0060(19)
O7 0.049(3) 0.038(2) 0.087(4) 0.023(2) 0.021(2) -0.009(2)
O8 0.059(3) 0.0199(18) 0.067(3) 0.005(2) 0.025(2) 0.0015(19)
O9 0.049(2) 0.054(2) 0.034(2) -0.007(2) 0.0017(17) -0.015(2)
O10 0.045(3) 0.055(3) 0.026(2) -0.0022(17) 0.0050(18) -0.0091(19)

loop_
_atom_type_symbol
_atom_type_description
_atom_type_scat_dispersion_real
_atom_type_scat_dispersion_imag
_atom_type_scat_source
C C 0.0033 0.0016 'International Tables Vol C Tables 4.2.6.8 and 6.1.1.4'
H H 0.0000 0.0000 'International Tables Vol C Tables 4.2.6.8 and 6.1.1.4'
N N 0.0061 0.0033 'International Tables Vol C Tables 4.2.6.8 and 6.1.1.4'
O O 0.0106 0.0060 'International Tables Vol C Tables 4.2.6.8 and 6.1.1.4'
Ag Ag -0.8971 1.1015 'International Tables Vol C Tables 4.2.6.8 and 6.1.1.4'

loop_
_geom_angle_atom_site_label_1
_geom_angle_atom_site_label_2
_geom_angle_atom_site_label_3
_geom_angle
_geom_angle_site_symmetry_1
_geom_angle_site_symmetry_3
N3 Ag1 N1 156.76(17) . .
N3 Ag1 O1 115.55(15) . .
N1 Ag1 O1 87.27(16) . .
N2 Ag2 N4 158.07(19) . 1_475
N2 Ag2 O6 108.49(16) . 2_464
N4 Ag2 O6 92.92(16) 1_475 2_464
O2 C1 O1 124.7(5) . .
O2 C1 C2 118.8(5) . .
O1 C1 C2 116.5(4) . .
C3 C2 C7 120.1(4) . .
C3 C2 C1 118.2(4) . .
C7 C2 C1 121.5(4) . .
C4 C3 C2 120.5(4) . .
C3 C4 C5 119.6(4) . .
C6 C5 C4 120.5(4) . .
C6 C5 C8 119.6(5) . .
C4 C5 C8 119.9(4) . .
C5 C6 C7 120.3(4) . .
C2 C7 C6 118.5(4) . .
C2 C7 C9 121.7(4) . .
C6 C7 C9 119.8(4) . .
O4 C8 O3 125.2(5) . .
O4 C8 C5 121.7(5) . .
O3 C8 C5 113.1(5) . .
C10 C9 C14 119.8(4) . .
C10 C9 C7 119.8(4) . .
C14 C9 C7 120.3(4) . .
C9 C10 C11 120.0(5) . .
C10 C11 C12 119.8(5) . .
C10 C11 C15 119.3(4) . .
C12 C11 C15 120.8(4) . .
C13 C12 C11 120.5(4) . .
C12 C13 C14 119.0(4) . .
C12 C13 C16 119.5(4) . .
C14 C13 C16 121.4(4) . .
C9 C14 C13 120.7(4) . .
O10 C15 O9 122.4(5) . .
O10 C15 C11 124.2(5) . .
O9 C15 C11 113.3(5) . .
C17 C16 C21 119.5(4) . .
C17 C16 C13 121.0(4) . .
C21 C16 C13 119.5(4) . .
C16 C17 C18 120.9(5) . .
C17 C18 C19 119.3(5) . .
C17 C18 C23 121.5(5) . .
C19 C18 C23 119.1(4) . .
C20 C19 C18 120.4(5) . .
C19 C20 C21 120.7(5) . .
C20 C21 C16 119.1(4) . .
C20 C21 C22 119.5(4) . .
C16 C21 C22 121.2(4) . .
O6 C22 O5 124.0(5) . .
O6 C22 C21 118.4(5) . .
O5 C22 C21 117.6(4) . .
O7 C23 O8 122.9(5) . .
O7 C23 C18 121.4(5) . .
O8 C23 C18 115.6(5) . .
N1 C24 C25 122.7(6) . .
C24 C25 C26 120.2(5) . .
C27 C26 C25 117.1(5) . .
C27 C26 C29 123.9(5) . .
C25 C26 C29 119.0(5) . .
C28 C27 C26 119.5(5) . .
N1 C28 C27 122.9(5) . .
C30 C29 C33 116.9(5) . .
C30 C29 C26 121.0(5) . .
C33 C29 C26 122.1(5) . .
C31 C30 C29 120.6(5) . .
N2 C31 C30 122.8(5) . .
N2 C32 C33 123.0(5) . .
C32 C33 C29 119.3(5) . .
N3 C34 C35 122.5(5) . .
C34 C35 C36 119.9(5) . .
C37 C36 C35 117.9(5) . .
C37 C36 C39 122.5(5) . .
C35 C36 C39 119.6(5) . .
C38 C37 C36 119.1(5) . .
N3 C38 C37 123.7(5) . .
C43 C39 C40 117.1(5) . .
C43 C39 C36 122.1(5) . .
C40 C39 C36 120.7(5) . .
C41 C40 C39 120.0(6) . .
N4 C41 C40 122.0(6) . .
N4 C42 C43 123.2(5) . .
C42 C43 C39 120.0(5) . .
C24 N1 C28 117.6(5) . .
C24 N1 Ag1 115.1(4) . .
C28 N1 Ag1 127.2(4) . .
C32 N2 C31 117.3(5) . .
C32 N2 Ag2 123.3(4) . .
C31 N2 Ag2 118.4(4) . .
C38 N3 C34 116.8(5) . .
C38 N3 Ag1 122.3(4) . .
C34 N3 Ag1 117.4(4) . .
C42 N4 C41 117.7(5) . .
C42 N4 Ag2 122.1(4) . 1_635
C41 N4 Ag2 119.0(4) . 1_635
C1 O1 Ag1 137.1(4) . .
C22 O6 Ag2 130.2(3) . 2_665

loop_
_geom_bond_atom_site_label_1
_geom_bond_atom_site_label_2
_geom_bond_distance
_geom_bond_site_symmetry_2
Ag1 N3 2.183(4) .
Ag1 N1 2.217(5) .
Ag1 O1 2.464(4) .
Ag2 N2 2.191(4) .
Ag2 N4 2.201(5) 1_475
Ag2 O6 2.478(4) 2_464
C1 O2 1.245(6) .
C1 O1 1.258(7) .
C1 C2 1.523(6) .
C2 C3 1.393(7) .
C2 C7 1.401(7) .
C3 C4 1.378(7) .
C4 C5 1.387(7) .
C5 C6 1.384(7) .
C5 C8 1.503(7) .
C6 C7 1.403(6) .
C7 C9 1.495(6) .
C8 O4 1.220(7) .
C8 O3 1.311(7) .
C9 C10 1.389(7) .
C9 C14 1.389(7) .
C10 C11 1.398(7) .
C11 C12 1.396(7) .
C11 C15 1.489(7) .
C12 C13 1.390(7) .
C13 C14 1.405(7) .
C13 C16 1.492(7) .
C15 O10 1.220(7) .
C15 O9 1.317(6) .
C16 C17 1.392(7) .
C16 C21 1.408(7) .
C17 C18 1.393(7) .
C18 C19 1.400(8) .
C18 C23 1.479(8) .
C19 C20 1.372(7) .
C20 C21 1.408(7) .
C21 C22 1.503(7) .
C22 O6 1.242(6) .
C22 O5 1.270(6) .
C23 O7 1.218(7) .
C23 O8 1.302(7) .
C24 N1 1.332(8) .
C24 C25 1.373(8) .
C25 C26 1.384(8) .
C26 C27 1.388(8) .
C26 C29 1.483(7) .
C27 C28 1.375(8) .
C28 N1 1.344(7) .
C29 C30 1.386(8) .
C29 C33 1.397(7) .
C30 C31 1.370(8) .
C31 N2 1.348(8) .
C32 N2 1.341(7) .
C32 C33 1.389(8) .
C34 N3 1.348(7) .
C34 C35 1.374(7) .
C35 C36 1.381(8) .
C36 C37 1.381(8) .
C36 C39 1.496(7) .
C37 C38 1.369(8) .
C38 N3 1.342(7) .
C39 C43 1.379(8) .
C39 C40 1.395(8) .
C40 C41 1.379(9) .
C41 N4 1.348(8) .
C42 N4 1.338(8) .
C42 C43 1.368(8) .
N4 Ag2 2.201(5) 1_635
O6 Ag2 2.478(4) 2_665
